data_1574566
loop_
_publ_author_name
'Morimoto, Jumpei'
'Yokomine, Marin'
'Shiratori, Yota'
'Ueda, Takumi'
'Nakamuro, Takayuki'
'Takaba, Kiyofumi'
'Maki-Yonekura, Saori'
'Umezawa, Koji'
'Miyanishi, Koichiro'
'Fukuda, Yasuhiro'
'Watanabe, Takumu'
'Suga, Mayuko'
'Inayoshi, Ayumi'
'Yoshida, Takuya'
'Mizukami, Wataru'
'Takeuchi, Koh'
'Yonekura, Koji'
'Nakamura, Eiichi'
'Sando, Shinsuke'

_publ_section_title
;
 Bottom-up design of peptide shapes in water using oligomers of
 N-methyl-l/d-alanine
;
_journal_issue 23
_journal_name_full 'Chemical Science'
_journal_page_first 10512
_journal_page_last 10522
_journal_paper_doi 10.1039/D5SC01483B
_journal_volume 16
_journal_year 2025
_chemical_absolute_configuration syn
_chemical_formula_sum 'C35 H57 N9 O10'
_chemical_formula_weight 763.89
_chemical_name_systematic 'LLDDLL peptoid hexamer'
_space_group_crystal_system monoclinic
_space_group_IT_number 4
_space_group_name_Hall 'P 2yb'
_space_group_name_H-M_alt 'P 1 21 1'
_atom_sites_solution_hydrogens geom
_audit_creation_method SHELXL-2018/3
_audit_update_record
;
2023-03-26 deposited with the CCDC.	2025-04-24 downloaded from the CCDC.
;
_cell_angle_alpha 90
_cell_angle_beta 91.8(11)
_cell_angle_gamma 90
_cell_formula_units_Z 4
_cell_length_a 16.67(3)
_cell_length_b 6.012(9)
_cell_length_c 40.37(7)
_cell_measurement_reflns_used 16175
_cell_measurement_temperature 293(2)
_cell_measurement_theta_max 27.338
_cell_measurement_theta_min 1.761
_cell_volume 4044(12)
_computing_structure_refinement 'SHELXL-2018/3 (Sheldrick, 2018)'
_diffrn_ambient_temperature 293(2)
_diffrn_measured_fraction_theta_full 0.997
_diffrn_measured_fraction_theta_max 0.997
_diffrn_measurement_device_type Custom
_diffrn_measurement_method Serial
_diffrn_radiation_type synchrotron
_diffrn_radiation_wavelength 0.8267
_diffrn_reflns_av_R_equivalents 0.0784
_diffrn_reflns_av_unetI/netI 0.0606
_diffrn_reflns_Laue_measured_fraction_full 0.997
_diffrn_reflns_Laue_measured_fraction_max 0.997
_diffrn_reflns_number 6450
_diffrn_reflns_point_group_measured_fraction_full 0.554
_diffrn_reflns_point_group_measured_fraction_max 0.554
_diffrn_reflns_theta_full 27.338
_diffrn_reflns_theta_max 27.338
_diffrn_reflns_theta_min 1.761
_diffrn_source 'BL2, SACLA, SPring-8'
_exptl_absorpt_coefficient_mu 0.133
_exptl_crystal_density_diffrn 1.255
_exptl_crystal_description microcrystals
_exptl_crystal_F_000 1640
_refine_diff_density_max 0.181
_refine_diff_density_min -0.184
_refine_diff_density_rms 0.050
_refine_ls_abs_structure_details
;
No quotients, so Flack parameter determined by classical intensity fit
;
_refine_ls_abs_structure_Flack -1(2)
_refine_ls_extinction_coef 0.94(6)
_refine_ls_extinction_expression Fc^*^=kFc[1+0.001xFc^2^\l^3^/sin(2\q)]^-1/4^
_refine_ls_extinction_method 'SHELXL-2018/3 (Sheldrick 2018)'
_refine_ls_goodness_of_fit_ref 1.884
_refine_ls_hydrogen_treatment constr
_refine_ls_matrix_type full
_refine_ls_number_parameters 998
_refine_ls_number_reflns 6450
_refine_ls_number_restraints 1316
_refine_ls_restrained_S_all 1.753
_refine_ls_R_factor_all 0.1223
_refine_ls_R_factor_gt 0.1069
_refine_ls_shift/su_max 0.064
_refine_ls_shift/su_mean 0.014
_refine_ls_structure_factor_coef Fsqd
_refine_ls_weighting_details 'w=1/[\s^2^(Fo^2^)+(0.1000P)^2^] where P=(Fo^2^+2Fc^2^)/3'
_refine_ls_weighting_scheme calc
_refine_ls_wR_factor_gt 0.3155
_refine_ls_wR_factor_ref 0.3311
_reflns_Friedel_coverage 0.000
_reflns_Friedel_fraction_full 0.000
_reflns_Friedel_fraction_max 0.000
_reflns_number_gt 4933
_reflns_number_total 6450
_reflns_threshold_expression 'I > 2\s(I)'
_cod_data_source_file d5sc01483b3.cif
_cod_data_source_block LLDDLL_SX
_cod_depositor_comments 'Adding full bibliography for 1574566--1574569.cif.'
_cod_original_sg_symbol_H-M 'P 21'
_cod_database_code 1574566
_shelx_shelxl_version_number 2018/3
_shelx_space_group_comment
;
The symmetry employed for this shelxl refinement is uniquely defined
by the following loop, which should always be used as a source of
symmetry information in preference to the above space-group names.
They are only intended as comments.
;

loop_
_space_group_symop_operation_xyz
'x, y, z'
'-x, y+1/2, -z'

loop_
_atom_site_label
_atom_site_type_symbol
_atom_site_fract_x
_atom_site_fract_y
_atom_site_fract_z
_atom_site_U_iso_or_equiv
_atom_site_adp_type
_atom_site_occupancy
_atom_site_site_symmetry_order
_atom_site_calc_flag
_atom_site_refinement_flags_posn
_atom_site_refinement_flags_adp
_atom_site_refinement_flags_occupancy
_atom_site_disorder_assembly
_atom_site_disorder_group
O01_1 O 0.0365(5) -0.002(2) 1.0355(2) 0.165(3) Uani 1 1 d . U . . .
O02_1 O 0.0814(5) 0.3337(17) 1.0266(2) 0.152(2) Uani 1 1 d . U . . .
N01_1 N 0.0798(6) 0.126(2) 1.0208(2) 0.139(3) Uani 1 1 d . U . . .
C01_1 C 0.1315(6) 0.0638(19) 0.9918(2) 0.125(2) Uani 1 1 d . U . . .
C02_1 C 0.1211(5) -0.1436(19) 0.9799(3) 0.125(3) Uani 1 1 d . U . . .
H02_1 H 0.081282 -0.232933 0.988545 0.150 Uiso 1 1 calc R U . . .
C03_1 C 0.1675(6) -0.2268(19) 0.9553(3) 0.131(3) Uani 1 1 d . U . . .
H03_1 H 0.159110 -0.371590 0.947894 0.157 Uiso 1 1 calc R U . . .
C04_1 C 0.2298(5) -0.0919(15) 0.94074(19) 0.113(2) Uani 1 1 d . U . . .
C05_1 C 0.2391(6) 0.1227(15) 0.95552(18) 0.113(2) Uani 1 1 d . U . . .
H05_1 H 0.277268 0.218974 0.947178 0.135 Uiso 1 1 calc R U . . .
C06_1 C 0.1937(6) 0.1944(16) 0.98189(19) 0.116(2) Uani 1 1 d . U . . .
H06_1 H 0.205302 0.328143 0.992560 0.139 Uiso 1 1 calc R U . . .
C07_1 C 0.2830(5) -0.1861(17) 0.9148(2) 0.114(2) Uani 1 1 d . U . . .
O03_1 O 0.3115(5) -0.3722(11) 0.91955(18) 0.140(2) Uani 1 1 d . U . . .
N1_1 N 0.3006(5) -0.0566(13) 0.88870(17) 0.119(2) Uani 1 1 d . U . . .
C11_1 C 0.2555(6) 0.1311(18) 0.8772(2) 0.135(3) Uani 1 1 d . U . . .
H11A_1 H 0.200058 0.111481 0.882344 0.202 Uiso 1 1 calc R U . . .
H11B_1 H 0.260137 0.144952 0.853635 0.202 Uiso 1 1 calc R U . . .
H11C_1 H 0.275793 0.263231 0.887829 0.202 Uiso 1 1 calc R U . . .
C12_1 C 0.3562(6) -0.1433(18) 0.8641(2) 0.127(3) Uani 1 1 d . U . . .
H12_1 H 0.390939 -0.255689 0.874711 0.152 Uiso 1 1 calc R U . . .
C14_1 C 0.4081(6) 0.044(2) 0.8512(2) 0.129(3) Uani 1 1 d . U . . .
C13_1 C 0.3094(8) -0.250(2) 0.8353(3) 0.145(3) Uani 1 1 d . U . . .
H13A_1 H 0.271688 -0.355252 0.843668 0.218 Uiso 1 1 calc R U . . .
H13B_1 H 0.345937 -0.325464 0.821166 0.218 Uiso 1 1 calc R U . . .
H13C_1 H 0.281089 -0.137250 0.822838 0.218 Uiso 1 1 calc R U . . .
O1_1 O 0.4017(4) 0.1094(16) 0.82194(16) 0.143(2) Uani 1 1 d . U . . .
N2_1 N 0.4619(5) 0.1416(14) 0.87083(19) 0.123(2) Uani 1 1 d . U . . .
C21_1 C 0.4812(8) 0.054(2) 0.9016(2) 0.143(3) Uani 1 1 d . U . . .
H21A_1 H 0.435977 -0.026090 0.909644 0.215 Uiso 1 1 calc R U . . .
H21B_1 H 0.495113 0.172343 0.916651 0.215 Uiso 1 1 calc R U . . .
H21C_1 H 0.526010 -0.045229 0.899851 0.215 Uiso 1 1 calc R U . . .
C22_1 C 0.5101(7) 0.3286(17) 0.8551(2) 0.130(3) Uani 1 1 d . U . . .
H22_1 H 0.472007 0.426801 0.843320 0.156 Uiso 1 1 calc R U . . .
C23_1 C 0.5519(8) 0.460(2) 0.8804(3) 0.143(3) Uani 1 1 d . U . . .
H23A_1 H 0.513529 0.525138 0.894809 0.214 Uiso 1 1 calc R U . . .
H23B_1 H 0.581834 0.576087 0.870063 0.214 Uiso 1 1 calc R U . . .
H23C_1 H 0.587919 0.366440 0.893092 0.214 Uiso 1 1 calc R U . . .
C24_1 C 0.5669(6) 0.2312(16) 0.82936(19) 0.115(2) Uani 1 1 d . U . . .
O2_1 O 0.5941(4) 0.0480(11) 0.83262(14) 0.1201(17) Uani 1 1 d . U . . .
N3_1 N 0.5808(5) 0.3540(13) 0.80194(19) 0.125(2) Uani 1 1 d . U . . .
C31_1 C 0.5516(11) 0.581(2) 0.7964(3) 0.171(5) Uani 1 1 d . U . . .
H31A_1 H 0.495271 0.577743 0.790605 0.257 Uiso 1 1 calc R U . . .
H31B_1 H 0.580188 0.647932 0.778611 0.257 Uiso 1 1 calc R U . . .
H31C_1 H 0.560146 0.667323 0.816186 0.257 Uiso 1 1 calc R U . . .
C32_1 C 0.6360(6) 0.2709(16) 0.7753(2) 0.125(2) Uani 1 1 d . U . . .
H32_1 H 0.637757 0.108292 0.776888 0.150 Uiso 1 1 calc R U . . .
C33_1 C 0.7212(7) 0.354(3) 0.7786(3) 0.158(4) Uani 1 1 d . U . . .
H33A_1 H 0.751096 0.301582 0.760152 0.236 Uiso 1 1 calc R U . . .
H33B_1 H 0.745525 0.299530 0.798841 0.236 Uiso 1 1 calc R U . . .
H33C_1 H 0.721326 0.513622 0.778745 0.236 Uiso 1 1 calc R U . . .
C34_1 C 0.6002(7) 0.3264(16) 0.7431(2) 0.122(2) Uani 1 1 d . U . . .
O3_1 O 0.6291(5) 0.4723(14) 0.72603(16) 0.147(2) Uani 1 1 d . U . . .
N4_1 N 0.5324(6) 0.2308(16) 0.7330(2) 0.138(2) Uani 1 1 d . U . . .
C41_1 C 0.5004(8) 0.0368(19) 0.7508(3) 0.149(4) Uani 1 1 d . U . . .
H41A_1 H 0.523155 -0.097155 0.742250 0.224 Uiso 1 1 calc R U . . .
H41B_1 H 0.443036 0.032292 0.747814 0.224 Uiso 1 1 calc R U . . .
H41C_1 H 0.514107 0.049406 0.774033 0.224 Uiso 1 1 calc R U . . .
C42_1 C 0.5019(6) 0.299(2) 0.7020(3) 0.137(3) Uani 1 1 d . U . . .
H42_1 H 0.500836 0.461911 0.702353 0.165 Uiso 1 1 calc R U . . .
C43_1 C 0.4185(8) 0.226(4) 0.6946(4) 0.195(6) Uani 1 1 d . U . . .
H43A_1 H 0.415113 0.067346 0.697058 0.292 Uiso 1 1 calc R U . . .
H43B_1 H 0.403184 0.266600 0.672350 0.292 Uiso 1 1 calc R U . . .
H43C_1 H 0.383188 0.296252 0.709781 0.292 Uiso 1 1 calc R U . . .
C44_1 C 0.5539(5) 0.2338(18) 0.6737(2) 0.122(2) Uani 1 1 d . U . . .
O4_1 O 0.5919(5) 0.0522(13) 0.67661(18) 0.145(2) Uani 1 1 d . U . . .
N5_1 N 0.5596(5) 0.3592(15) 0.64503(19) 0.126(2) Uani 1 1 d . U . . .
C51_1 C 0.5168(6) 0.5652(18) 0.6409(2) 0.125(3) Uani 1 1 d . U . . .
H51A_1 H 0.469396 0.561939 0.653807 0.188 Uiso 1 1 calc R U . . .
H51B_1 H 0.501813 0.585084 0.617927 0.188 Uiso 1 1 calc R U . . .
H51C_1 H 0.550519 0.686247 0.648153 0.188 Uiso 1 1 calc R U . . .
C52_1 C 0.6046(6) 0.2744(18) 0.6172(2) 0.128(3) Uani 1 1 d . U . . .
H52_1 H 0.641741 0.160676 0.625904 0.153 Uiso 1 1 calc R U . . .
C53_1 C 0.5523(8) 0.170(2) 0.5929(3) 0.151(4) Uani 1 1 d . U . . .
H53A_1 H 0.547625 0.014297 0.597986 0.227 Uiso 1 1 calc R U . . .
H53B_1 H 0.574120 0.187045 0.571368 0.227 Uiso 1 1 calc R U . . .
H53C_1 H 0.500255 0.237903 0.593270 0.227 Uiso 1 1 calc R U . . .
C54_1 C 0.6571(7) 0.468(2) 0.6014(3) 0.139(3) Uani 1 1 d . U . . .
O5_1 O 0.6482(5) 0.5204(17) 0.57397(16) 0.160(3) Uani 1 1 d . U . . .
N6_1 N 0.7160(5) 0.5571(16) 0.62169(19) 0.130(2) Uani 1 1 d . U . . .
C61_1 C 0.7399(8) 0.490(2) 0.6531(2) 0.147(4) Uani 1 1 d . U . . .
H61A_1 H 0.724370 0.337533 0.656336 0.221 Uiso 1 1 calc R U . . .
H61B_1 H 0.714910 0.581828 0.669222 0.221 Uiso 1 1 calc R U . . .
H61C_1 H 0.797219 0.502240 0.655639 0.221 Uiso 1 1 calc R U . . .
C62_1 C 0.7637(7) 0.7330(16) 0.6063(2) 0.129(3) Uani 1 1 d . U . . .
H62_1 H 0.727603 0.823238 0.592218 0.155 Uiso 1 1 calc R U . . .
C63_1 C 0.8018(8) 0.884(2) 0.6327(3) 0.150(4) Uani 1 1 d . U . . .
H63A_1 H 0.763168 0.916961 0.649102 0.226 Uiso 1 1 calc R U . . .
H63B_1 H 0.819118 1.019157 0.622548 0.226 Uiso 1 1 calc R U . . .
H63C_1 H 0.847138 0.809722 0.642936 0.226 Uiso 1 1 calc R U . . .
C64_1 C 0.8280(7) 0.6381(18) 0.5851(2) 0.127(3) Uani 1 1 d . U . . .
O6_1 O 0.8556(5) 0.4559(14) 0.59190(18) 0.146(2) Uani 1 1 d . U . . .
NT1_1 N 0.8608(6) 0.7513(14) 0.5609(2) 0.132(2) Uani 1 1 d . U . . .
CT1_1 C 0.8452(8) 0.9754(19) 0.5521(3) 0.148(3) Uani 1 1 d . U . . .
HT1A_1 H 0.890100 1.067591 0.559364 0.178 Uiso 1 1 calc R U . . .
HT1B_1 H 0.797764 1.026904 0.563102 0.178 Uiso 1 1 calc R U . . .
CT2_1 C 0.8327(9) 0.998(3) 0.5158(3) 0.175(4) Uani 1 1 d D U . . .
HT2A_1 H 0.821607 1.152151 0.510514 0.210 Uiso 1 1 calc R U . . .
HT2B_1 H 0.785863 0.911257 0.508900 0.210 Uiso 1 1 calc R U . . .
NT2_1 N 0.9030(7) 0.922(2) 0.4965(3) 0.177(4) Uani 1 1 d D U . . .
HT2_1 H 0.930948 1.001452 0.483395 0.213 Uiso 1 1 calc R U . . .
CT3_1 C 0.9150(10) 0.681(2) 0.5043(3) 0.172(4) Uani 1 1 d D U . . .
HT3A_1 H 0.867401 0.596943 0.497805 0.206 Uiso 1 1 calc R U . . .
HT3B_1 H 0.960026 0.622917 0.492307 0.206 Uiso 1 1 calc R U . . .
CT4_1 C 0.9310(8) 0.661(2) 0.5407(3) 0.152(3) Uani 1 1 d . U . . .
HT4A_1 H 0.979453 0.743387 0.546699 0.183 Uiso 1 1 calc R U . . .
HT4B_1 H 0.940152 0.506340 0.546308 0.183 Uiso 1 1 calc R U . . .
O01_2 O 0.5372(5) 0.009(2) 1.0335(2) 0.162(3) Uani 1 1 d . U . . .
O02_2 O 0.5828(5) 0.3339(18) 1.02620(19) 0.148(2) Uani 1 1 d . U . . .
N01_2 N 0.5802(5) 0.139(2) 1.0206(2) 0.131(2) Uani 1 1 d . U . . .
C01_2 C 0.6335(5) 0.0514(18) 0.9940(2) 0.116(2) Uani 1 1 d . U . . .
C02_2 C 0.6189(6) -0.1682(19) 0.9814(2) 0.128(3) Uani 1 1 d . U . . .
H02_2 H 0.580455 -0.263951 0.989685 0.154 Uiso 1 1 calc R U . . .
C03_2 C 0.6699(6) -0.2241(16) 0.9548(2) 0.122(2) Uani 1 1 d . U . . .
H03_2 H 0.662665 -0.363652 0.945249 0.147 Uiso 1 1 calc R U . . .
C04_2 C 0.7286(5) -0.0909(15) 0.9420(2) 0.115(2) Uani 1 1 d . U . . .
C05_2 C 0.7424(6) 0.1151(17) 0.9581(2) 0.127(3) Uani 1 1 d . U . . .
H05_2 H 0.786481 0.201208 0.952744 0.153 Uiso 1 1 calc R U . . .
C06_2 C 0.6925(6) 0.1858(17) 0.9808(2) 0.121(2) Uani 1 1 d . U . . .
H06_2 H 0.697147 0.331801 0.988213 0.145 Uiso 1 1 calc R U . . .
C07_2 C 0.7838(6) -0.1852(15) 0.9150(2) 0.116(2) Uani 1 1 d . U . . .
O03_2 O 0.8133(4) -0.3677(11) 0.91838(17) 0.1300(19) Uani 1 1 d . U . . .
N1_2 N 0.7991(4) -0.0559(13) 0.88835(18) 0.118(2) Uani 1 1 d . U . . .
C11_2 C 0.7587(7) 0.1496(19) 0.8797(2) 0.131(3) Uani 1 1 d . U . . .
H11A_2 H 0.713614 0.169960 0.893604 0.196 Uiso 1 1 calc R U . . .
H11B_2 H 0.740268 0.143711 0.856907 0.196 Uiso 1 1 calc R U . . .
H11C_2 H 0.795268 0.271741 0.882685 0.196 Uiso 1 1 calc R U . . .
C12_2 C 0.8560(6) -0.1487(17) 0.8613(2) 0.123(2) Uani 1 1 d . U . . .
H12_2 H 0.892904 -0.252388 0.872736 0.147 Uiso 1 1 calc R U . . .
C13_2 C 0.8126(8) -0.279(3) 0.8350(3) 0.162(4) Uani 1 1 d . U . . .
H13A_2 H 0.768603 -0.193177 0.826043 0.243 Uiso 1 1 calc R U . . .
H13B_2 H 0.792560 -0.414495 0.844342 0.243 Uiso 1 1 calc R U . . .
H13C_2 H 0.848759 -0.314476 0.817699 0.243 Uiso 1 1 calc R U . . .
C14_2 C 0.9072(6) 0.0417(19) 0.8489(2) 0.124(3) Uani 1 1 d . U . . .
O1_2 O 0.9008(5) 0.1174(16) 0.82114(16) 0.148(2) Uani 1 1 d . U . . .
N2_2 N 0.9598(4) 0.1448(14) 0.86952(17) 0.118(2) Uani 1 1 d . U . . .
C21_2 C 0.9788(7) 0.055(2) 0.9025(2) 0.140(3) Uani 1 1 d . U . . .
H21A_2 H 0.935722 0.087691 0.917023 0.211 Uiso 1 1 calc R U . . .
H21B_2 H 1.027504 0.120805 0.911174 0.211 Uiso 1 1 calc R U . . .
H21C_2 H 0.985523 -0.103576 0.901092 0.211 Uiso 1 1 calc R U . . .
C22_2 C 1.0044(5) 0.3247(15) 0.85504(19) 0.111(2) Uani 1 1 d . U . . .
H22_2 H 0.966055 0.424440 0.843691 0.133 Uiso 1 1 calc R U . . .
C23_2 C 1.0527(7) 0.4580(19) 0.8792(2) 0.133(3) Uani 1 1 d . U . . .
H23A_2 H 1.023275 0.476372 0.899137 0.199 Uiso 1 1 calc R U . . .
H23B_2 H 1.063696 0.601269 0.869922 0.199 Uiso 1 1 calc R U . . .
H23C_2 H 1.102314 0.382669 0.884344 0.199 Uiso 1 1 calc R U . . .
C24_2 C 1.0659(6) 0.2322(17) 0.8279(2) 0.117(2) Uani 1 1 d . U . . .
O2_2 O 1.0971(4) 0.0460(11) 0.83232(13) 0.1201(17) Uani 1 1 d . U . . .
N3_2 N 1.0825(6) 0.3565(13) 0.80219(18) 0.126(2) Uani 1 1 d . U . . .
C31_2 C 1.0539(11) 0.5742(18) 0.7979(3) 0.160(5) Uani 1 1 d . U . . .
H31A_2 H 0.998763 0.569834 0.790247 0.240 Uiso 1 1 calc R U . . .
H31B_2 H 1.085324 0.649379 0.781765 0.240 Uiso 1 1 calc R U . . .
H31C_2 H 1.057950 0.652357 0.818567 0.240 Uiso 1 1 calc R U . . .
C32_2 C 1.1375(6) 0.2672(18) 0.7759(2) 0.126(3) Uani 1 1 d . U . . .
H32_2 H 1.140293 0.104903 0.777788 0.151 Uiso 1 1 calc R U . . .
C33_2 C 1.2193(8) 0.358(3) 0.7774(2) 0.156(4) Uani 1 1 d . U . . .
H33A_2 H 1.218599 0.508022 0.769328 0.234 Uiso 1 1 calc R U . . .
H33B_2 H 1.253355 0.268794 0.764020 0.234 Uiso 1 1 calc R U . . .
H33C_2 H 1.239337 0.356132 0.799969 0.234 Uiso 1 1 calc R U . . .
C34_2 C 1.1027(8) 0.327(2) 0.7416(2) 0.134(3) Uani 1 1 d . U . . .
O3_2 O 1.1362(6) 0.4714(14) 0.72428(18) 0.156(3) Uani 1 1 d . U . . .
N4_2 N 1.0312(6) 0.2272(15) 0.73351(17) 0.126(2) Uani 1 1 d . U . . .
C41_2 C 0.9959(8) 0.035(2) 0.7475(2) 0.147(4) Uani 1 1 d . U . . .
H41A_2 H 1.002374 -0.089315 0.732918 0.221 Uiso 1 1 calc R U . . .
H41B_2 H 0.939763 0.061231 0.750505 0.221 Uiso 1 1 calc R U . . .
H41C_2 H 1.021724 0.003419 0.768564 0.221 Uiso 1 1 calc R U . . .
C42_2 C 1.0014(7) 0.306(2) 0.7012(2) 0.135(3) Uani 1 1 d . U . . .
H42_2 H 0.997571 0.468927 0.701647 0.161 Uiso 1 1 calc R U . . .
C43_2 C 0.9142(8) 0.204(4) 0.6963(4) 0.184(6) Uani 1 1 d . U . . .
H43A_2 H 0.917046 0.045034 0.698485 0.277 Uiso 1 1 calc R U . . .
H43B_2 H 0.892979 0.241654 0.674690 0.277 Uiso 1 1 calc R U . . .
H43C_2 H 0.879893 0.262928 0.712846 0.277 Uiso 1 1 calc R U . . .
C44_2 C 1.0601(7) 0.2334(16) 0.6731(2) 0.125(3) Uani 1 1 d . U . . .
O4_2 O 1.0964(5) 0.0551(11) 0.67487(15) 0.139(2) Uani 1 1 d . U . . .
N5_2 N 1.0645(5) 0.3548(12) 0.64642(17) 0.119(2) Uani 1 1 d . U . . .
C51_2 C 1.0193(9) 0.5680(19) 0.6419(3) 0.147(3) Uani 1 1 d . U . . .
H51A_2 H 0.963854 0.544281 0.646716 0.220 Uiso 1 1 calc R U . . .
H51B_2 H 1.023373 0.618179 0.619478 0.220 Uiso 1 1 calc R U . . .
H51C_2 H 1.041527 0.678387 0.656736 0.220 Uiso 1 1 calc R U . . .
C52_2 C 1.1139(6) 0.2746(16) 0.6176(2) 0.122(2) Uani 1 1 d . U . . .
H52_2 H 1.151309 0.162553 0.626595 0.147 Uiso 1 1 calc R U . . .
C53_2 C 1.0602(8) 0.157(2) 0.5918(3) 0.148(4) Uani 1 1 d . U . . .
H53A_2 H 1.025629 0.263919 0.580913 0.223 Uiso 1 1 calc R U . . .
H53B_2 H 1.028183 0.047086 0.602487 0.223 Uiso 1 1 calc R U . . .
H53C_2 H 1.092904 0.086162 0.575724 0.223 Uiso 1 1 calc R U . . .
C54_2 C 1.1636(6) 0.4565(19) 0.6039(2) 0.123(2) Uani 1 1 d . U . . .
O5_2 O 1.1522(6) 0.5204(19) 0.5745(2) 0.170(3) Uani 1 1 d . U . . .
N6_2 N 1.2137(5) 0.5611(16) 0.6217(2) 0.128(2) Uani 1 1 d . U . . .
C61_2 C 1.2400(6) 0.462(2) 0.6547(2) 0.143(3) Uani 1 1 d . U . . .
H61A_2 H 1.196567 0.377760 0.663549 0.214 Uiso 1 1 calc R U . . .
H61B_2 H 1.254834 0.579057 0.669866 0.214 Uiso 1 1 calc R U . . .
H61C_2 H 1.285190 0.365855 0.651732 0.214 Uiso 1 1 calc R U . . .
C62_2 C 1.2621(6) 0.7416(18) 0.6050(2) 0.126(3) Uani 1 1 d . U . . .
H62_2 H 1.225720 0.822734 0.589768 0.152 Uiso 1 1 calc R U . . .
C63_2 C 1.2985(8) 0.904(2) 0.6286(3) 0.148(3) Uani 1 1 d . U . . .
H63A_2 H 1.354429 0.871203 0.632111 0.222 Uiso 1 1 calc R U . . .
H63B_2 H 1.271835 0.895625 0.649317 0.222 Uiso 1 1 calc R U . . .
H63C_2 H 1.292671 1.051754 0.619693 0.222 Uiso 1 1 calc R U . . .
C64_2 C 1.3296(6) 0.6272(19) 0.5835(3) 0.129(3) Uani 1 1 d . U . . .
O6_2 O 1.3574(5) 0.4451(11) 0.5907(2) 0.150(2) Uani 1 1 d . U . . .
NT1_2 N 1.3594(7) 0.7473(18) 0.5559(2) 0.148(3) Uani 1 1 d . U . . .
CT1_2 C 1.3392(9) 0.984(2) 0.5480(3) 0.164(4) Uani 1 1 d . U . . .
HT1A_2 H 1.291691 1.028011 0.559687 0.197 Uiso 1 1 calc R U . . .
HT1B_2 H 1.383182 1.079882 0.555195 0.197 Uiso 1 1 calc R U . . .
CT2_2 C 1.3247(7) 1.006(3) 0.5126(3) 0.158(4) Uani 1 1 d D U . . .
HT2A_2 H 1.314405 1.160790 0.506935 0.189 Uiso 1 1 calc R U . . .
HT2B_2 H 1.278368 0.918877 0.505578 0.189 Uiso 1 1 calc R U . . .
NT2_2 N 1.3968(5) 0.9269(18) 0.4959(2) 0.152(3) Uani 1 1 d D U . . .
HT2_2 H 1.426177 1.005898 0.483260 0.182 Uiso 1 1 calc R U . . .
CT3_2 C 1.4108(8) 0.690(2) 0.5042(3) 0.152(3) Uani 1 1 d D U . . .
HT3A_2 H 1.364044 0.602581 0.497630 0.183 Uiso 1 1 calc R U . . .
HT3B_2 H 1.456390 0.634353 0.492349 0.183 Uiso 1 1 calc R U . . .
CT4_2 C 1.4254(7) 0.669(2) 0.5379(3) 0.140(3) Uani 1 1 d . U . . .
HT4A_2 H 1.473031 0.753849 0.544209 0.168 Uiso 1 1 calc R U . . .
HT4B_2 H 1.435444 0.514432 0.543277 0.168 Uiso 1 1 calc R U . . .
O_3 O 0.7075(8) -0.0997(18) 0.7236(2) 0.186(4) Uani 1 1 d . U . . .
O_4 O 1.2073(7) -0.1042(16) 0.7224(3) 0.184(4) Uani 1 1 d . U . . .

loop_
_atom_site_aniso_label
_atom_site_aniso_U_11
_atom_site_aniso_U_22
_atom_site_aniso_U_33
_atom_site_aniso_U_23
_atom_site_aniso_U_13
_atom_site_aniso_U_12
O01_1 0.158(6) 0.193(8) 0.145(5) 0.035(6) 0.026(4) -0.001(6)
O02_1 0.159(6) 0.158(7) 0.139(5) -0.025(5) 0.001(4) 0.017(5)
N01_1 0.138(6) 0.156(7) 0.122(5) -0.015(5) -0.009(4) 0.015(5)
C01_1 0.127(5) 0.129(6) 0.118(5) -0.021(5) 0.001(4) 0.003(5)
C02_1 0.101(4) 0.135(6) 0.139(6) 0.014(5) -0.005(4) -0.023(4)
C03_1 0.127(6) 0.120(6) 0.145(6) 0.005(5) -0.012(5) -0.004(5)
C04_1 0.130(5) 0.107(5) 0.099(4) 0.006(4) -0.014(4) 0.002(4)
C05_1 0.137(5) 0.105(5) 0.096(4) -0.003(4) 0.000(4) -0.016(4)
C06_1 0.134(6) 0.114(5) 0.100(4) -0.005(4) 0.000(4) -0.006(5)
C07_1 0.108(4) 0.115(6) 0.117(5) -0.001(4) 0.003(4) -0.003(4)
O03_1 0.175(6) 0.102(4) 0.141(4) 0.004(3) -0.015(4) 0.007(4)
N1_1 0.137(5) 0.114(4) 0.106(4) 0.007(3) 0.006(3) 0.016(4)
C11_1 0.133(6) 0.119(6) 0.151(7) 0.033(6) -0.020(5) -0.013(5)
C12_1 0.148(6) 0.130(6) 0.103(4) -0.026(4) 0.016(4) 0.000(5)
C14_1 0.140(6) 0.133(6) 0.115(6) -0.020(5) 0.013(5) 0.006(5)
C13_1 0.179(9) 0.120(6) 0.136(7) -0.047(6) -0.013(6) -0.003(6)
O1_1 0.141(5) 0.182(7) 0.104(4) 0.003(4) 0.000(3) -0.019(5)
N2_1 0.129(5) 0.121(5) 0.119(4) -0.006(4) 0.001(4) 0.010(4)
C21_1 0.165(8) 0.148(8) 0.115(6) 0.016(6) -0.016(5) 0.018(7)
C22_1 0.154(6) 0.108(5) 0.128(6) -0.011(5) 0.000(5) 0.010(5)
C23_1 0.178(9) 0.129(7) 0.121(6) -0.008(6) 0.001(6) 0.004(7)
C24_1 0.154(6) 0.102(5) 0.090(4) -0.023(4) -0.002(4) 0.002(5)
O2_1 0.140(4) 0.106(4) 0.113(3) -0.010(3) -0.006(3) 0.011(3)
N3_1 0.163(5) 0.102(4) 0.110(4) -0.009(3) 0.000(4) 0.003(4)
C31_1 0.244(14) 0.110(7) 0.158(8) 0.013(6) -0.012(9) 0.039(8)
C32_1 0.157(6) 0.102(5) 0.115(5) 0.003(4) -0.006(5) -0.006(5)
C33_1 0.151(8) 0.171(10) 0.149(8) -0.001(7) -0.021(6) -0.012(8)
C34_1 0.159(6) 0.103(5) 0.104(5) 0.005(4) 0.004(5) -0.009(5)
O3_1 0.194(7) 0.136(5) 0.110(4) 0.012(4) -0.013(4) -0.025(5)
N4_1 0.164(6) 0.128(5) 0.119(5) -0.011(4) -0.032(4) -0.002(5)
C41_1 0.189(10) 0.118(6) 0.137(7) -0.010(6) -0.043(6) -0.031(7)
C42_1 0.131(6) 0.151(7) 0.130(6) -0.016(6) 0.000(5) 0.015(6)
C43_1 0.154(9) 0.277(19) 0.153(9) 0.010(12) -0.002(7) -0.011(12)
C44_1 0.117(5) 0.133(6) 0.113(5) -0.009(5) -0.030(4) 0.019(5)
O4_1 0.180(6) 0.123(5) 0.132(4) 0.000(4) -0.012(4) 0.026(5)
N5_1 0.122(4) 0.140(5) 0.114(4) -0.007(4) -0.025(3) 0.014(4)
C51_1 0.136(6) 0.126(6) 0.113(5) -0.001(5) -0.009(4) 0.043(5)
C52_1 0.135(6) 0.125(6) 0.123(5) -0.011(5) -0.019(5) 0.014(5)
C53_1 0.192(10) 0.129(7) 0.131(7) -0.019(6) -0.023(7) -0.012(7)
C54_1 0.149(7) 0.136(6) 0.131(6) 0.009(5) -0.021(5) 0.010(6)
O5_1 0.191(6) 0.192(7) 0.095(3) 0.035(4) -0.034(4) -0.030(6)
N6_1 0.144(5) 0.135(5) 0.110(4) -0.007(4) 0.006(4) 0.011(4)
C61_1 0.192(9) 0.149(8) 0.099(5) 0.008(5) -0.022(5) 0.023(7)
C62_1 0.154(6) 0.104(5) 0.129(6) -0.018(5) 0.008(5) 0.006(5)
C63_1 0.172(8) 0.121(7) 0.160(8) -0.035(6) 0.038(7) 0.019(6)
C64_1 0.154(7) 0.111(6) 0.114(5) -0.016(5) -0.003(5) 0.026(5)
O6_1 0.166(5) 0.138(5) 0.137(5) 0.011(4) 0.029(4) 0.027(5)
NT1_1 0.157(5) 0.111(4) 0.128(5) 0.003(4) 0.015(4) 0.007(4)
CT1_1 0.179(8) 0.115(6) 0.150(7) -0.019(6) 0.003(6) 0.003(6)
CT2_1 0.195(9) 0.164(9) 0.164(8) 0.025(8) -0.008(8) 0.020(8)
NT2_1 0.184(8) 0.203(10) 0.144(6) 0.028(7) -0.014(6) 0.005(8)
CT3_1 0.193(9) 0.181(10) 0.140(7) 0.017(7) -0.001(7) 0.025(8)
CT4_1 0.159(7) 0.149(8) 0.150(7) 0.025(6) 0.010(6) 0.021(7)
O01_2 0.146(5) 0.187(8) 0.156(6) 0.009(6) 0.027(5) 0.012(6)
O02_2 0.153(5) 0.154(7) 0.137(5) -0.008(5) 0.010(4) 0.032(5)
N01_2 0.117(5) 0.154(7) 0.122(5) 0.023(5) 0.009(4) 0.003(5)
C01_2 0.105(4) 0.133(6) 0.111(5) 0.013(4) -0.001(4) 0.011(4)
C02_2 0.132(6) 0.132(6) 0.121(5) 0.015(5) -0.006(4) -0.013(5)
C03_2 0.137(6) 0.110(5) 0.119(5) -0.009(4) -0.012(4) -0.011(5)
C04_2 0.127(5) 0.096(4) 0.120(5) -0.002(4) -0.009(4) -0.009(4)
C05_2 0.119(5) 0.115(5) 0.146(6) -0.013(5) -0.027(5) 0.001(4)
C06_2 0.140(6) 0.117(5) 0.104(5) -0.001(4) -0.009(4) 0.009(5)
C07_2 0.136(5) 0.094(5) 0.115(5) -0.001(4) -0.013(4) -0.002(4)
O03_2 0.152(5) 0.111(4) 0.127(4) 0.003(3) 0.003(3) 0.018(4)
N1_2 0.125(4) 0.112(4) 0.118(4) -0.012(4) -0.009(3) 0.017(4)
C11_2 0.154(7) 0.138(7) 0.101(5) -0.009(5) 0.006(5) 0.032(6)
C12_2 0.130(5) 0.128(6) 0.110(5) 0.009(4) -0.008(4) 0.031(5)
C13_2 0.164(9) 0.183(11) 0.136(7) 0.002(8) -0.031(6) 0.004(8)
C14_2 0.126(5) 0.142(6) 0.103(5) 0.007(5) -0.012(4) 0.030(5)
O1_2 0.158(5) 0.177(7) 0.108(4) 0.020(4) -0.021(3) 0.008(5)
N2_2 0.115(4) 0.130(5) 0.108(4) -0.011(4) -0.006(3) 0.016(4)
C21_2 0.168(8) 0.140(7) 0.112(5) -0.005(5) -0.020(5) 0.010(7)
C22_2 0.122(5) 0.113(5) 0.098(4) -0.001(4) -0.007(4) 0.013(4)
C23_2 0.154(7) 0.133(7) 0.111(5) -0.026(5) 0.011(5) -0.016(6)
C24_2 0.135(5) 0.115(5) 0.098(4) 0.015(4) -0.020(4) 0.010(5)
O2_2 0.146(4) 0.111(4) 0.103(3) 0.004(3) 0.002(3) 0.027(3)
N3_2 0.174(6) 0.100(4) 0.103(4) 0.003(3) 0.005(4) 0.006(4)
C31_2 0.255(13) 0.103(6) 0.123(6) 0.009(5) 0.038(7) 0.037(7)
C32_2 0.159(7) 0.125(6) 0.094(4) -0.016(4) 0.005(4) 0.003(5)
C33_2 0.161(8) 0.200(11) 0.107(6) 0.007(7) -0.004(5) -0.024(8)
C34_2 0.167(7) 0.129(6) 0.105(5) 0.006(5) -0.006(5) 0.001(6)
O3_2 0.208(7) 0.135(5) 0.126(4) 0.019(4) 0.007(4) -0.030(5)
N4_2 0.160(6) 0.123(5) 0.096(4) 0.010(4) 0.007(4) 0.005(5)
C41_2 0.197(10) 0.135(7) 0.111(5) 0.030(6) 0.005(6) -0.006(7)
C42_2 0.166(7) 0.143(7) 0.094(4) 0.030(5) -0.020(4) 0.006(6)
C43_2 0.158(9) 0.242(16) 0.151(9) 0.039(10) -0.030(7) 0.014(11)
C44_2 0.168(7) 0.100(5) 0.107(5) 0.006(4) -0.021(5) -0.005(5)
O4_2 0.202(6) 0.101(4) 0.112(4) 0.001(3) -0.015(4) 0.020(4)
N5_2 0.162(5) 0.093(4) 0.100(4) 0.004(3) -0.012(3) 0.008(4)
C51_2 0.194(10) 0.112(6) 0.133(7) 0.004(5) -0.023(6) -0.010(6)
C52_2 0.152(6) 0.114(5) 0.100(4) 0.015(4) -0.018(4) 0.012(5)
C53_2 0.171(9) 0.150(8) 0.122(6) -0.017(6) -0.027(6) 0.009(7)
C54_2 0.147(6) 0.131(6) 0.090(4) 0.001(4) -0.007(4) -0.004(5)
O5_2 0.194(7) 0.182(7) 0.133(5) -0.006(5) -0.022(5) -0.045(6)
N6_2 0.128(5) 0.131(5) 0.124(4) 0.004(4) -0.023(4) 0.007(4)
C61_2 0.129(6) 0.176(10) 0.122(6) -0.003(6) -0.010(5) 0.013(7)
C62_2 0.125(5) 0.134(6) 0.118(5) 0.003(5) -0.017(4) 0.007(5)
C63_2 0.162(8) 0.136(7) 0.143(7) -0.023(6) -0.026(6) -0.025(7)
C64_2 0.138(6) 0.118(6) 0.129(6) -0.009(5) -0.007(5) -0.015(5)
O6_2 0.188(6) 0.095(4) 0.168(6) 0.014(4) -0.011(5) 0.030(4)
NT1_2 0.175(6) 0.136(6) 0.133(5) 0.016(5) 0.008(5) 0.019(5)
CT1_2 0.182(8) 0.136(7) 0.174(8) 0.036(7) 0.016(7) 0.022(7)
CT2_2 0.156(7) 0.158(8) 0.159(7) 0.022(7) -0.008(6) 0.001(7)
NT2_2 0.140(6) 0.178(8) 0.136(5) 0.017(6) -0.008(4) -0.015(6)
CT3_2 0.147(7) 0.169(9) 0.141(7) 0.004(7) 0.012(6) 0.001(7)
CT4_2 0.159(7) 0.133(7) 0.128(6) 0.001(5) 0.016(5) 0.013(6)
O_3 0.242(10) 0.150(7) 0.164(6) -0.003(6) -0.033(6) 0.007(7)
O_4 0.228(9) 0.128(5) 0.193(8) -0.023(5) -0.047(7) 0.015(6)

loop_
_atom_type_symbol
_atom_type_description
_atom_type_scat_dispersion_real
_atom_type_scat_dispersion_imag
_atom_type_scat_source
C C 0.0047 0.0023 'International Tables Vol C Tables 4.2.6.8 and 6.1.1.4'
H H 0.0000 0.0000 'International Tables Vol C Tables 4.2.6.8 and 6.1.1.4'
N N 0.0089 0.0046 'International Tables Vol C Tables 4.2.6.8 and 6.1.1.4'
O O 0.0153 0.0084 'International Tables Vol C Tables 4.2.6.8 and 6.1.1.4'

loop_
_geom_angle_atom_site_label_1
_geom_angle_atom_site_label_2
_geom_angle_atom_site_label_3
_geom_angle
_geom_angle_site_symmetry_1
_geom_angle_site_symmetry_3
_geom_angle_publ_flag
O01_1 N01_1 O02_1 122.6(11) . . ?
O01_1 N01_1 C01_1 125.0(12) . . ?
O02_1 N01_1 C01_1 112.1(11) . . ?
C02_1 C01_1 C06_1 121.2(10) . . ?
C02_1 C01_1 N01_1 115.7(10) . . ?
C06_1 C01_1 N01_1 122.2(11) . . ?
C01_1 C02_1 C03_1 121.8(10) . . ?
C02_1 C03_1 C04_1 121.0(11) . . ?
C05_1 C04_1 C03_1 113.8(9) . . ?
C05_1 C04_1 C07_1 124.9(8) . . ?
C03_1 C04_1 C07_1 121.0(10) . . ?
C06_1 C05_1 C04_1 122.9(8) . . ?
C01_1 C06_1 C05_1 118.6(10) . . ?
O03_1 C07_1 N1_1 123.7(10) . . ?
O03_1 C07_1 C04_1 117.9(9) . . ?
N1_1 C07_1 C04_1 118.3(9) . . ?
C07_1 N1_1 C11_1 125.9(9) . . ?
C07_1 N1_1 C12_1 118.6(9) . . ?
C11_1 N1_1 C12_1 113.4(8) . . ?
N1_1 C12_1 C13_1 110.3(9) . . ?
N1_1 C12_1 C14_1 110.2(9) . . ?
C13_1 C12_1 C14_1 109.4(9) . . ?
O1_1 C14_1 N2_1 117.9(12) . . ?
O1_1 C14_1 C12_1 121.7(11) . . ?
N2_1 C14_1 C12_1 120.4(9) . . ?
C14_1 N2_1 C21_1 120.6(12) . . ?
C14_1 N2_1 C22_1 115.7(8) . . ?
C21_1 N2_1 C22_1 122.9(11) . . ?
C23_1 C22_1 N2_1 110.8(9) . . ?
C23_1 C22_1 C24_1 113.0(9) . . ?
N2_1 C22_1 C24_1 110.0(9) . . ?
O2_1 C24_1 N3_1 121.1(9) . . ?
O2_1 C24_1 C22_1 120.9(9) . . ?
N3_1 C24_1 C22_1 117.9(10) . . ?
C24_1 N3_1 C31_1 124.7(10) . . ?
C24_1 N3_1 C32_1 121.4(9) . . ?
C31_1 N3_1 C32_1 113.7(9) . . ?
C34_1 C32_1 N3_1 108.4(9) . . ?
C34_1 C32_1 C33_1 111.3(12) . . ?
N3_1 C32_1 C33_1 114.7(10) . . ?
O3_1 C34_1 N4_1 119.1(10) . . ?
O3_1 C34_1 C32_1 120.7(10) . . ?
N4_1 C34_1 C32_1 120.0(11) . . ?
C34_1 N4_1 C42_1 115.6(12) . . ?
C34_1 N4_1 C41_1 120.8(9) . . ?
C42_1 N4_1 C41_1 122.7(10) . . ?
N4_1 C42_1 C43_1 113.9(14) . . ?
N4_1 C42_1 C44_1 113.6(9) . . ?
C43_1 C42_1 C44_1 109.4(12) . . ?
O4_1 C44_1 N5_1 119.9(10) . . ?
O4_1 C44_1 C42_1 117.0(10) . . ?
N5_1 C44_1 C42_1 123.1(10) . . ?
C44_1 N5_1 C51_1 121.3(10) . . ?
C44_1 N5_1 C52_1 120.1(9) . . ?
C51_1 N5_1 C52_1 118.4(8) . . ?
C53_1 C52_1 N5_1 111.3(9) . . ?
C53_1 C52_1 C54_1 111.9(9) . . ?
N5_1 C52_1 C54_1 110.7(10) . . ?
O5_1 C54_1 N6_1 122.4(13) . . ?
O5_1 C54_1 C52_1 121.6(12) . . ?
N6_1 C54_1 C52_1 115.8(9) . . ?
C61_1 N6_1 C54_1 128.1(12) . . ?
C61_1 N6_1 C62_1 117.0(11) . . ?
C54_1 N6_1 C62_1 114.6(9) . . ?
N6_1 C62_1 C63_1 110.7(9) . . ?
N6_1 C62_1 C64_1 111.8(9) . . ?
C63_1 C62_1 C64_1 109.5(9) . . ?
O6_1 C64_1 NT1_1 117.9(10) . . ?
O6_1 C64_1 C62_1 118.9(10) . . ?
NT1_1 C64_1 C62_1 122.9(10) . . ?
C64_1 NT1_1 CT1_1 126.9(10) . . ?
C64_1 NT1_1 CT4_1 123.2(10) . . ?
CT1_1 NT1_1 CT4_1 109.6(10) . . ?
NT1_1 CT1_1 CT2_1 110.8(11) . . ?
CT1_1 CT2_1 NT2_1 113.5(13) . . ?
CT2_1 NT2_1 CT3_1 106.6(12) . . ?
CT4_1 CT3_1 NT2_1 107.7(11) . . ?
CT3_1 CT4_1 NT1_1 112.2(13) . . ?
O02_2 N01_2 O01_2 125.3(12) . . ?
O02_2 N01_2 C01_2 117.3(9) . . ?
O01_2 N01_2 C01_2 117.4(12) . . ?
C06_2 C01_2 C02_2 121.0(9) . . ?
C06_2 C01_2 N01_2 120.5(11) . . ?
C02_2 C01_2 N01_2 118.4(9) . . ?
C01_2 C02_2 C03_2 112.5(9) . . ?
C04_2 C03_2 C02_2 126.3(10) . . ?
C03_2 C04_2 C05_2 116.2(10) . . ?
C03_2 C04_2 C07_2 119.7(9) . . ?
C05_2 C04_2 C07_2 123.4(8) . . ?
C06_2 C05_2 C04_2 120.2(10) . . ?
C05_2 C06_2 C01_2 122.9(11) . . ?
O03_2 C07_2 N1_2 121.7(10) . . ?
O03_2 C07_2 C04_2 119.9(8) . . ?
N1_2 C07_2 C04_2 118.4(9) . . ?
C07_2 N1_2 C11_2 125.8(9) . . ?
C07_2 N1_2 C12_2 118.6(9) . . ?
C11_2 N1_2 C12_2 115.0(7) . . ?
C13_2 C12_2 C14_2 115.2(9) . . ?
C13_2 C12_2 N1_2 113.1(9) . . ?
C14_2 C12_2 N1_2 108.5(9) . . ?
O1_2 C14_2 N2_2 115.9(12) . . ?
O1_2 C14_2 C12_2 123.6(11) . . ?
N2_2 C14_2 C12_2 120.4(8) . . ?
C14_2 N2_2 C21_2 120.7(11) . . ?
C14_2 N2_2 C22_2 115.5(7) . . ?
C21_2 N2_2 C22_2 123.1(9) . . ?
C23_2 C22_2 N2_2 114.4(7) . . ?
C23_2 C22_2 C24_2 106.8(7) . . ?
N2_2 C22_2 C24_2 111.1(8) . . ?
O2_2 C24_2 N3_2 121.8(10) . . ?
O2_2 C24_2 C22_2 118.8(8) . . ?
N3_2 C24_2 C22_2 119.4(9) . . ?
C24_2 N3_2 C31_2 123.3(10) . . ?
C24_2 N3_2 C32_2 119.8(9) . . ?
C31_2 N3_2 C32_2 116.8(8) . . ?
C33_2 C32_2 C34_2 106.2(12) . . ?
C33_2 C32_2 N3_2 114.6(10) . . ?
C34_2 C32_2 N3_2 109.2(9) . . ?
O3_2 C34_2 N4_2 124.8(10) . . ?
O3_2 C34_2 C32_2 120.3(11) . . ?
N4_2 C34_2 C32_2 114.7(12) . . ?
C34_2 N4_2 C41_2 129.1(10) . . ?
C34_2 N4_2 C42_2 110.0(11) . . ?
C41_2 N4_2 C42_2 119.1(10) . . ?
N4_2 C42_2 C44_2 110.4(9) . . ?
N4_2 C42_2 C43_2 105.7(12) . . ?
C44_2 C42_2 C43_2 112.8(11) . . ?
O4_2 C44_2 N5_2 119.5(11) . . ?
O4_2 C44_2 C42_2 120.9(9) . . ?
N5_2 C44_2 C42_2 119.3(10) . . ?
C44_2 N5_2 C51_2 122.5(10) . . ?
C44_2 N5_2 C52_2 120.0(8) . . ?
C51_2 N5_2 C52_2 117.5(8) . . ?
C54_2 C52_2 N5_2 111.8(9) . . ?
C54_2 C52_2 C53_2 114.0(8) . . ?
N5_2 C52_2 C53_2 110.4(9) . . ?
N6_2 C54_2 O5_2 117.9(12) . . ?
N6_2 C54_2 C52_2 121.4(8) . . ?
O5_2 C54_2 C52_2 120.5(11) . . ?
C54_2 N6_2 C62_2 116.9(8) . . ?
C54_2 N6_2 C61_2 118.6(11) . . ?
C62_2 N6_2 C61_2 122.0(9) . . ?
C63_2 C62_2 N6_2 113.3(9) . . ?
C63_2 C62_2 C64_2 110.7(9) . . ?
N6_2 C62_2 C64_2 109.0(10) . . ?
O6_2 C64_2 NT1_2 120.0(11) . . ?
O6_2 C64_2 C62_2 121.7(10) . . ?
NT1_2 C64_2 C62_2 118.3(11) . . ?
C64_2 NT1_2 CT4_2 121.8(11) . . ?
C64_2 NT1_2 CT1_2 124.3(11) . . ?
CT4_2 NT1_2 CT1_2 112.4(10) . . ?
CT2_2 CT1_2 NT1_2 109.1(13) . . ?
CT1_2 CT2_2 NT2_2 107.9(13) . . ?
CT2_2 NT2_2 CT3_2 109.4(11) . . ?
CT4_2 CT3_2 NT2_2 109.4(11) . . ?
CT3_2 CT4_2 NT1_2 111.0(13) . . ?

loop_
_geom_bond_atom_site_label_1
_geom_bond_atom_site_label_2
_geom_bond_distance
_geom_bond_site_symmetry_2
_geom_bond_publ_flag
O01_1 N01_1 1.225(15) . ?
O02_1 N01_1 1.270(14) . ?
N01_1 C01_1 1.522(19) . ?
C01_1 C02_1 1.345(16) . ?
C01_1 C06_1 1.369(15) . ?
C02_1 C03_1 1.370(18) . ?
C03_1 C04_1 1.456(16) . ?
C04_1 C05_1 1.428(13) . ?
C04_1 C07_1 1.503(17) . ?
C05_1 C06_1 1.394(16) . ?
C07_1 O03_1 1.228(12) . ?
C07_1 N1_1 1.350(13) . ?
N1_1 C11_1 1.426(14) . ?
N1_1 C12_1 1.474(16) . ?
C12_1 C13_1 1.523(18) . ?
C12_1 C14_1 1.523(17) . ?
C14_1 O1_1 1.245(12) . ?
C14_1 N2_1 1.317(17) . ?
N2_1 C21_1 1.377(14) . ?
N2_1 C22_1 1.531(15) . ?
C22_1 C23_1 1.453(18) . ?
C22_1 C24_1 1.542(18) . ?
C24_1 O2_1 1.197(11) . ?
C24_1 N3_1 1.356(13) . ?
N3_1 C31_1 1.466(15) . ?
N3_1 C32_1 1.522(18) . ?
C32_1 C34_1 1.452(17) . ?
C32_1 C33_1 1.507(16) . ?
C34_1 O3_1 1.224(12) . ?
C34_1 N4_1 1.321(15) . ?
N4_1 C42_1 1.401(16) . ?
N4_1 C41_1 1.478(16) . ?
C42_1 C43_1 1.48(2) . ?
C42_1 C44_1 1.505(19) . ?
C44_1 O4_1 1.266(13) . ?
C44_1 N5_1 1.388(14) . ?
N5_1 C51_1 1.437(13) . ?
N5_1 C52_1 1.460(17) . ?
C52_1 C53_1 1.436(18) . ?
C52_1 C54_1 1.601(18) . ?
C54_1 O5_1 1.156(13) . ?
C54_1 N6_1 1.369(18) . ?
N6_1 C61_1 1.379(14) . ?
N6_1 C62_1 1.471(15) . ?
C62_1 C63_1 1.520(18) . ?
C62_1 C64_1 1.505(18) . ?
C64_1 O6_1 1.217(13) . ?
C64_1 NT1_1 1.321(16) . ?
NT1_1 CT1_1 1.416(15) . ?
NT1_1 CT4_1 1.546(19) . ?
CT1_1 CT2_1 1.480(18) . ?
CT2_1 NT2_1 1.499(15) . ?
NT2_1 CT3_1 1.494(10) . ?
CT3_1 CT4_1 1.491(19) . ?
O01_2 N01_2 1.189(14) . ?
O02_2 N01_2 1.194(14) . ?
N01_2 C01_2 1.510(18) . ?
C01_2 C06_2 1.391(16) . ?
C01_2 C02_2 1.433(16) . ?
C02_2 C03_2 1.430(19) . ?
C03_2 C04_2 1.379(15) . ?
C04_2 C05_2 1.415(14) . ?
C04_2 C07_2 1.554(18) . ?
C05_2 C06_2 1.326(17) . ?
C07_2 O03_2 1.209(11) . ?
C07_2 N1_2 1.357(13) . ?
N1_2 C11_2 1.445(13) . ?
N1_2 C12_2 1.570(17) . ?
C12_2 C13_2 1.49(2) . ?
C12_2 C14_2 1.521(17) . ?
C14_2 O1_2 1.213(11) . ?
C14_2 N2_2 1.342(16) . ?
N2_2 C21_2 1.465(14) . ?
N2_2 C22_2 1.446(14) . ?
C22_2 C23_2 1.482(16) . ?
C22_2 C24_2 1.621(19) . ?
C24_2 O2_2 1.245(11) . ?
C24_2 N3_2 1.316(12) . ?
N3_2 C31_2 1.402(14) . ?
N3_2 C32_2 1.522(17) . ?
C32_2 C33_2 1.468(16) . ?
C32_2 C34_2 1.525(17) . ?
C34_2 O3_2 1.257(14) . ?
C34_2 N4_2 1.366(16) . ?
N4_2 C41_2 1.421(15) . ?
N4_2 C42_2 1.460(14) . ?
C42_2 C44_2 1.58(2) . ?
C42_2 C43_2 1.58(2) . ?
C44_2 O4_2 1.232(13) . ?
C44_2 N5_2 1.307(12) . ?
N5_2 C51_2 1.496(14) . ?
N5_2 C52_2 1.523(17) . ?
C52_2 C54_2 1.490(16) . ?
C52_2 C53_2 1.527(19) . ?
C54_2 N6_2 1.257(16) . ?
C54_2 O5_2 1.253(12) . ?
N6_2 C62_2 1.523(16) . ?
N6_2 C61_2 1.512(15) . ?
C62_2 C63_2 1.484(16) . ?
C62_2 C64_2 1.596(19) . ?
C64_2 O6_2 1.221(13) . ?
C64_2 NT1_2 1.431(16) . ?
NT1_2 CT4_2 1.417(18) . ?
NT1_2 CT1_2 1.494(17) . ?
CT1_2 CT2_2 1.451(18) . ?
CT2_2 NT2_2 1.475(14) . ?
NT2_2 CT3_2 1.481(10) . ?
CT3_2 CT4_2 1.377(17) . ?
